data_7120304
loop_
_publ_author_name
'Chen, Wen-Bin'
'Leng, Ji-Dong'
'Wang, Zi-Zhou'
'Chen, Yan-Cong'
'Miao, Yu'
'Tong, Mingliang'
'Dong, Wen'

_publ_section_title
;
 Reversible Crystal-to-Crystal Transformation from Trinuclear Cluster to
 1D Chain and Corresponding Spin Crossover (SCO) Behaviour Change
;
_journal_name_full 'Chem. Commun.'
_journal_paper_doi 10.1039/C7CC04036A
_journal_year 2017
_chemical_formula_sum 'C18 H26 Fe3 N30 O S6'
_chemical_formula_weight 1038.60
_chemical_name_systematic '[Fe3(NH2-trz)6(SCN)5(H2O)] (SCN).4H2O'
_space_group_crystal_system monoclinic
_space_group_IT_number 14
_space_group_name_Hall '-P 2yn'
_space_group_name_H-M_alt 'P 1 21/n 1'
_symmetry_space_group_name_Hall '-P 2yn'
_symmetry_space_group_name_H-M 'P 1 21/n 1'
_atom_sites_solution_hydrogens mixed
_audit_creation_method SHELXL-2014/7
_audit_update_record
;
2017-05-24 deposited with the CCDC.
2017-06-19 downloaded from the CCDC.
;
_cell_angle_alpha 90
_cell_angle_beta 103.4440(10)
_cell_angle_gamma 90
_cell_formula_units_Z 4
_cell_length_a 11.7202(3)
_cell_length_b 23.0483(6)
_cell_length_c 16.8628(4)
_cell_measurement_reflns_used 9755
_cell_measurement_temperature 296(2)
_cell_measurement_theta_max 27.685
_cell_measurement_theta_min 1.524
_cell_volume 4430.34(19)
_computing_cell_refinement 'Bruker SMART'
_computing_data_collection 'Bruker SMART'
_computing_data_reduction 'Bruker SAINT'
_computing_molecular_graphics 'Bruker SHELXTL'
_computing_publication_material 'Bruker SHELXTL'
_computing_structure_refinement 'SHELXL-2014/7 (Sheldrick, 2014)'
_computing_structure_solution 'Bruker SHELXTL'
_diffrn_ambient_temperature 296(2)
_diffrn_measured_fraction_theta_full 1.000
_diffrn_measured_fraction_theta_max 0.992
_diffrn_measurement_device_type 'CCD area detector'
_diffrn_measurement_method 'phi and omega scans'
_diffrn_radiation_type MoK\a
_diffrn_radiation_wavelength 0.71073
_diffrn_reflns_av_R_equivalents 0.0644
_diffrn_reflns_av_unetI/netI 0.0441
_diffrn_reflns_Laue_measured_fraction_full 1.000
_diffrn_reflns_Laue_measured_fraction_max 0.992
_diffrn_reflns_limit_h_max 15
_diffrn_reflns_limit_h_min -15
_diffrn_reflns_limit_k_max 29
_diffrn_reflns_limit_k_min -29
_diffrn_reflns_limit_l_max 21
_diffrn_reflns_limit_l_min -21
_diffrn_reflns_number 72398
_diffrn_reflns_point_group_measured_fraction_full 1.000
_diffrn_reflns_point_group_measured_fraction_max 0.992
_diffrn_reflns_theta_full 25.242
_diffrn_reflns_theta_max 27.685
_diffrn_reflns_theta_min 1.524
_diffrn_source 'sealed tube'
_exptl_absorpt_coefficient_mu 1.310
_exptl_absorpt_correction_T_max 0.6898
_exptl_absorpt_correction_T_min 0.5677
_exptl_absorpt_correction_type multi-scan
_exptl_absorpt_process_details 'SADABS (Sheldrick,1996)'
_exptl_crystal_colour paleyellow
_exptl_crystal_density_diffrn 1.557
_exptl_crystal_density_method 'not measured'
_exptl_crystal_description block
_exptl_crystal_F_000 2104
_exptl_crystal_size_max 0.150
_exptl_crystal_size_mid 0.120
_exptl_crystal_size_min 0.090
_refine_diff_density_max 2.021
_refine_diff_density_min -1.002
_refine_diff_density_rms 0.081
_refine_ls_extinction_method none
_refine_ls_goodness_of_fit_ref 1.052
_refine_ls_hydrogen_treatment constr
_refine_ls_matrix_type full
_refine_ls_number_parameters 523
_refine_ls_number_reflns 10292
_refine_ls_number_restraints 0
_refine_ls_restrained_S_all 1.052
_refine_ls_R_factor_all 0.0787
_refine_ls_R_factor_gt 0.0502
_refine_ls_shift/su_max 0.001
_refine_ls_shift/su_mean 0.000
_refine_ls_structure_factor_coef Fsqd
_refine_ls_weighting_details 'w=1/[\s^2^(Fo^2^)+(0.0783P)^2^+2.9802P] where P=(Fo^2^+2Fc^2^)/3'
_refine_ls_weighting_scheme calc
_refine_ls_wR_factor_gt 0.1373
_refine_ls_wR_factor_ref 0.1542
_reflns_Friedel_coverage 0.000
_reflns_number_gt 7050
_reflns_number_total 10292
_reflns_threshold_expression 'I > 2\s(I)'
_cod_data_source_file c7cc04036a2.cif
_cod_data_source_block 2_sq_sq
_cod_database_code 7120304
_shelx_shelxl_version_number 2014/7
_shelx_space_group_comment
;
The symmetry employed for this shelxl refinement is uniquely defined
by the following loop, which should always be used as a source of
symmetry information in preference to the above space-group names.
They are only intended as comments.
;
_shelx_estimated_absorpt_t_min 0.828
_shelx_estimated_absorpt_t_max 0.891

loop_
_space_group_symop_operation_xyz
'x, y, z'
'-x+1/2, y+1/2, -z+1/2'
'-x, -y, -z'
'x-1/2, -y-1/2, z-1/2'

loop_
_atom_site_label
_atom_site_type_symbol
_atom_site_fract_x
_atom_site_fract_y
_atom_site_fract_z
_atom_site_U_iso_or_equiv
_atom_site_adp_type
_atom_site_occupancy
_atom_site_site_symmetry_order
_atom_site_calc_flag
_atom_site_refinement_flags_posn
_atom_site_refinement_flags_adp
Fe1 Fe 0.69283(4) 0.14367(2) 0.68203(3) 0.02860(13) Uani 1 1 d . .
Fe2 Fe 0.57038(4) 0.16451(2) 0.87747(3) 0.03159(13) Uani 1 1 d . .
Fe3 Fe 0.79213(5) 0.10675(3) 0.48182(3) 0.04041(15) Uani 1 1 d . .
N1 N 0.6226(2) 0.07552(13) 0.74602(16) 0.0330(6) Uani 1 1 d . .
N2 N 0.5779(2) 0.08274(13) 0.81436(16) 0.0340(6) Uani 1 1 d . .
N3 N 0.5604(3) -0.00758(13) 0.77856(18) 0.0400(7) Uani 1 1 d . .
N4 N 0.5269(4) -0.06618(15) 0.7698(2) 0.0617(10) Uani 1 1 d . .
H4B H 0.4893 -0.0781 0.8088 0.074 Uiso 1 1 d R U
H4C H 0.5898 -0.0891 0.7697 0.074 Uiso 1 1 d R U
N5 N 0.7979(2) 0.17621(13) 0.79682(15) 0.0328(6) Uani 1 1 d . .
N6 N 0.7542(2) 0.17968(14) 0.86634(16) 0.0348(6) Uani 1 1 d . .
N7 N 0.9314(2) 0.21446(15) 0.89371(17) 0.0415(7) Uani 1 1 d . .
N8 N 1.0347(3) 0.24046(19) 0.9397(2) 0.0607(10) Uani 1 1 d . .
H8A H 1.0903 0.2147 0.9418 0.073 Uiso 1 1 d R U
H8B H 1.0484 0.2696 0.9125 0.073 Uiso 1 1 d R U
N9 N 0.5576(2) 0.20411(13) 0.69228(16) 0.0337(6) Uani 1 1 d . .
N10 N 0.5138(2) 0.20921(13) 0.76127(16) 0.0359(7) Uani 1 1 d . .
N11 N 0.4238(3) 0.27065(14) 0.67008(17) 0.0416(7) Uani 1 1 d . .
N12 N 0.3473(3) 0.31234(18) 0.6278(2) 0.0635(11) Uani 1 1 d . .
H12B H 0.3872 0.3456 0.6257 0.076 Uiso 1 1 d R U
H12C H 0.2862 0.3198 0.6514 0.076 Uiso 1 1 d R U
N13 N 0.8318(3) 0.08382(14) 0.67326(17) 0.0386(7) Uani 1 1 d . .
N14 N 0.8667(3) 0.06830(14) 0.60362(18) 0.0397(7) Uani 1 1 d . .
N15 N 0.9740(3) 0.02254(15) 0.7066(2) 0.0459(8) Uani 1 1 d . .
N16 N 1.0589(3) -0.01341(18) 0.7558(3) 0.0666(11) Uani 1 1 d . .
H16A H 1.1214 0.0097 0.7763 0.080 Uiso 1 1 d R U
H16B H 1.0834 -0.0395 0.7227 0.080 Uiso 1 1 d R U
N17 N 0.7725(3) 0.20661(13) 0.61311(16) 0.0349(6) Uani 1 1 d . .
N18 N 0.8090(3) 0.19248(14) 0.54327(17) 0.0383(7) Uani 1 1 d . .
N19 N 0.8573(3) 0.28169(14) 0.57574(18) 0.0429(7) Uani 1 1 d . .
N20 N 0.9042(4) 0.33771(16) 0.5784(2) 0.0703(12) Uani 1 1 d . .
H20A H 0.9149 0.3518 0.5329 0.084 Uiso 1 1 d R U
H20B H 0.9684 0.3420 0.6151 0.084 Uiso 1 1 d R U
N21 N 0.5784(3) 0.11000(13) 0.56968(16) 0.0361(7) Uani 1 1 d . .
N22 N 0.6139(3) 0.10054(14) 0.49845(17) 0.0396(7) Uani 1 1 d . .
N23 N 0.4314(2) 0.07544(14) 0.47903(17) 0.0378(7) Uani 1 1 d . .
N24 N 0.3220(3) 0.05241(16) 0.43806(19) 0.0491(8) Uani 1 1 d . .
H24A H 0.2925 0.0365 0.4778 0.059 Uiso 1 1 d R U
H24B H 0.2744 0.0816 0.4241 0.059 Uiso 1 1 d R U
N25 N 0.6258(3) 0.11861(16) 0.98801(19) 0.0519(9) Uani 1 1 d . .
N26 N 0.5878(3) 0.24344(15) 0.9437(2) 0.0481(8) Uani 1 1 d . .
N27 N 0.3899(3) 0.15287(17) 0.8764(2) 0.0507(9) Uani 1 1 d . .
N28 N 0.7277(4) 0.1509(2) 0.3710(2) 0.0676(11) Uani 1 1 d . .
N29 N 0.7709(3) 0.02234(18) 0.4290(2) 0.0605(10) Uani 1 1 d . .
N30 N 0.9935(10) 0.8747(3) 0.6820(5) 0.171(4) Uani 1 1 d . .
S1 S 0.69465(13) 0.05203(8) 1.12693(10) 0.0959(6) Uani 1 1 d . .
S2 S 0.69941(13) 0.32443(6) 1.05692(9) 0.0824(5) Uani 1 1 d . .
S3 S 0.16571(11) 0.11939(7) 0.88449(11) 0.0818(4) Uani 1 1 d . .
S4 S 0.62376(13) 0.21654(8) 0.23591(8) 0.0817(4) Uani 1 1 d . .
S5 S 0.71468(11) -0.05724(5) 0.30350(6) 0.0557(3) Uani 1 1 d . .
S6 S 0.7489(2) 0.83779(10) 0.69539(14) 0.1262(8) Uani 1 1 d . .
O1 O 0.9668(3) 0.10746(15) 0.4664(2) 0.0654(9) Uani 1 1 d . .
H1A H 1.0265 0.1136 0.5061 0.098 Uiso 1 1 d R U
H1B H 0.9866 0.1093 0.4208 0.098 Uiso 1 1 d R U
C1 C 0.6102(3) 0.02089(16) 0.7260(2) 0.0388(8) Uani 1 1 d . .
H1 H 0.6327 0.0041 0.6818 0.047 Uiso 1 1 calc R U
C2 C 0.5416(3) 0.03227(17) 0.8321(2) 0.0412(8) Uani 1 1 d . .
H2 H 0.5074 0.0248 0.8757 0.049 Uiso 1 1 calc R U
C3 C 0.9042(3) 0.19761(17) 0.8155(2) 0.0387(8) Uani 1 1 d . .
H3 H 0.9536 0.2007 0.7798 0.046 Uiso 1 1 calc R U
C4 C 0.8369(3) 0.20250(19) 0.9228(2) 0.0448(9) Uani 1 1 d . .
H4 H 0.8313 0.2095 0.9761 0.054 Uiso 1 1 calc R U
C5 C 0.5015(3) 0.24109(17) 0.6394(2) 0.0389(8) Uani 1 1 d . .
H5 H 0.5137 0.2463 0.5873 0.047 Uiso 1 1 calc R U
C6 C 0.4338(3) 0.24929(18) 0.7457(2) 0.0459(9) Uani 1 1 d . .
H6 H 0.3895 0.2615 0.7818 0.055 Uiso 1 1 calc R U
C7 C 0.8982(3) 0.05613(18) 0.7342(2) 0.0450(9) Uani 1 1 d . .
H7 H 0.8938 0.0592 0.7884 0.054 Uiso 1 1 calc R U
C8 C 0.9516(3) 0.0314(2) 0.6258(3) 0.0511(10) Uani 1 1 d . .
H8 H 0.9914 0.0136 0.5907 0.061 Uiso 1 1 calc R U
C9 C 0.8021(3) 0.26023(17) 0.6305(2) 0.0399(8) Uani 1 1 d . .
H9 H 0.7872 0.2807 0.6745 0.048 Uiso 1 1 calc R U
C10 C 0.8596(3) 0.23837(18) 0.5224(2) 0.0456(9) Uani 1 1 d . .
H10 H 0.8924 0.2409 0.4773 0.055 Uiso 1 1 calc R U
C11 C 0.4677(3) 0.09493(17) 0.5556(2) 0.0398(8) Uani 1 1 d . .
H11 H 0.4211 0.0974 0.5933 0.048 Uiso 1 1 calc R U
C12 C 0.5242(3) 0.08052(19) 0.4453(2) 0.0451(9) Uani 1 1 d . .
H12 H 0.5240 0.0711 0.3917 0.054 Uiso 1 1 calc R U
C13 C 0.6547(3) 0.09030(18) 1.0447(2) 0.0447(9) Uani 1 1 d . .
C14 C 0.6353(4) 0.27646(19) 0.9900(2) 0.0471(9) Uani 1 1 d . .
C15 C 0.2971(4) 0.13881(19) 0.8782(2) 0.0483(10) Uani 1 1 d . .
C16 C 0.6834(4) 0.1771(2) 0.3149(3) 0.0539(11) Uani 1 1 d . .
C17 C 0.7469(3) -0.01016(18) 0.3758(2) 0.0424(9) Uani 1 1 d . .
C18 C 0.8843(11) 0.8633(4) 0.6919(5) 0.143(4) Uani 1 1 d . .

loop_
_atom_site_aniso_label
_atom_site_aniso_U_11
_atom_site_aniso_U_22
_atom_site_aniso_U_33
_atom_site_aniso_U_23
_atom_site_aniso_U_13
_atom_site_aniso_U_12
Fe1 0.0288(2) 0.0348(3) 0.0233(2) -0.00087(19) 0.00830(17) -0.0002(2)
Fe2 0.0332(3) 0.0378(3) 0.0252(2) -0.00113(19) 0.00964(19) -0.0007(2)
Fe3 0.0427(3) 0.0479(3) 0.0349(3) -0.0078(2) 0.0179(2) -0.0063(2)
N1 0.0403(15) 0.0329(16) 0.0281(13) -0.0024(12) 0.0127(12) -0.0037(12)
N2 0.0410(16) 0.0352(17) 0.0279(13) -0.0035(12) 0.0124(12) -0.0038(13)
N3 0.0522(18) 0.0295(16) 0.0407(16) -0.0006(13) 0.0154(14) -0.0057(14)
N4 0.094(3) 0.0291(18) 0.072(2) -0.0044(17) 0.041(2) -0.0093(18)
N5 0.0323(14) 0.0425(18) 0.0246(13) -0.0025(12) 0.0087(11) -0.0015(12)
N6 0.0313(14) 0.0481(18) 0.0255(13) -0.0057(12) 0.0075(11) -0.0040(13)
N7 0.0281(14) 0.060(2) 0.0364(15) -0.0115(15) 0.0067(12) -0.0083(14)
N8 0.0391(18) 0.090(3) 0.050(2) -0.019(2) 0.0062(15) -0.0231(19)
N9 0.0367(15) 0.0395(17) 0.0260(13) 0.0000(12) 0.0096(11) 0.0031(13)
N10 0.0369(15) 0.0442(18) 0.0287(14) 0.0047(12) 0.0118(12) 0.0071(13)
N11 0.0423(17) 0.0471(19) 0.0337(15) 0.0061(14) 0.0058(13) 0.0119(14)
N12 0.063(2) 0.070(3) 0.059(2) 0.025(2) 0.0176(18) 0.034(2)
N13 0.0376(16) 0.0471(19) 0.0332(15) 0.0015(13) 0.0124(12) 0.0075(14)
N14 0.0383(16) 0.0458(19) 0.0374(15) -0.0055(14) 0.0137(13) 0.0039(14)
N15 0.0389(16) 0.048(2) 0.0506(19) 0.0091(16) 0.0106(14) 0.0100(15)
N16 0.053(2) 0.064(3) 0.080(3) 0.011(2) 0.0085(19) 0.021(2)
N17 0.0413(16) 0.0386(17) 0.0285(14) -0.0009(12) 0.0155(12) -0.0036(13)
N18 0.0446(17) 0.0433(18) 0.0319(14) -0.0028(13) 0.0188(13) -0.0050(14)
N19 0.0520(18) 0.0425(19) 0.0365(15) -0.0004(14) 0.0154(14) -0.0138(15)
N20 0.107(3) 0.053(2) 0.054(2) -0.0040(18) 0.025(2) -0.040(2)
N21 0.0370(15) 0.0450(18) 0.0284(14) -0.0043(12) 0.0116(12) -0.0049(13)
N22 0.0388(16) 0.053(2) 0.0292(14) -0.0063(13) 0.0124(12) -0.0076(14)
N23 0.0334(15) 0.0447(18) 0.0336(15) -0.0035(13) 0.0046(12) -0.0047(13)
N24 0.0367(17) 0.063(2) 0.0441(18) -0.0043(16) 0.0015(14) -0.0118(16)
N25 0.066(2) 0.059(2) 0.0293(16) 0.0075(15) 0.0088(15) 0.0008(18)
N26 0.0532(19) 0.046(2) 0.0493(18) -0.0161(16) 0.0191(15) -0.0022(16)
N27 0.0372(17) 0.068(2) 0.0514(19) -0.0030(17) 0.0196(15) -0.0061(16)
N28 0.080(3) 0.086(3) 0.0386(19) 0.003(2) 0.0182(19) -0.009(2)
N29 0.066(2) 0.064(3) 0.058(2) -0.025(2) 0.0273(18) -0.016(2)
N30 0.327(13) 0.100(5) 0.127(6) -0.024(4) 0.133(7) -0.069(7)
S1 0.0695(9) 0.1180(14) 0.0948(11) 0.0704(10) 0.0079(8) 0.0053(9)
S2 0.0837(9) 0.0617(9) 0.0835(9) -0.0227(7) -0.0179(7) 0.0000(7)
S3 0.0444(6) 0.0919(11) 0.1160(12) -0.0091(9) 0.0324(7) -0.0113(7)
S4 0.0736(9) 0.1086(12) 0.0617(8) 0.0101(8) 0.0134(6) 0.0219(8)
S5 0.0697(7) 0.0559(7) 0.0425(5) -0.0121(5) 0.0153(5) -0.0074(6)
S6 0.1460(19) 0.1228(17) 0.1200(16) 0.0474(13) 0.0516(14) -0.0061(14)
O1 0.0556(18) 0.082(2) 0.068(2) -0.0128(17) 0.0339(16) -0.0146(17)
C1 0.0436(19) 0.041(2) 0.0343(17) -0.0036(15) 0.0137(15) -0.0050(16)
C2 0.052(2) 0.040(2) 0.0346(18) 0.0020(16) 0.0172(16) -0.0040(17)
C3 0.0332(17) 0.053(2) 0.0306(17) -0.0040(16) 0.0097(14) -0.0039(16)
C4 0.0322(18) 0.072(3) 0.0310(17) -0.0119(18) 0.0089(14) -0.0012(18)
C5 0.0369(18) 0.051(2) 0.0287(16) 0.0046(16) 0.0077(14) 0.0064(16)
C6 0.047(2) 0.057(3) 0.0347(18) 0.0031(17) 0.0127(16) 0.0155(19)
C7 0.042(2) 0.052(2) 0.042(2) 0.0035(18) 0.0096(16) 0.0055(18)
C8 0.042(2) 0.057(3) 0.058(2) -0.008(2) 0.0191(18) 0.0095(19)
C9 0.051(2) 0.041(2) 0.0297(17) -0.0022(15) 0.0144(15) -0.0042(17)
C10 0.053(2) 0.052(2) 0.0383(19) -0.0002(17) 0.0242(17) -0.0102(19)
C11 0.0342(18) 0.053(2) 0.0339(17) -0.0018(16) 0.0109(14) -0.0020(16)
C12 0.045(2) 0.062(3) 0.0297(17) -0.0106(17) 0.0109(15) -0.0108(19)
C13 0.042(2) 0.047(2) 0.046(2) 0.0015(19) 0.0125(17) -0.0028(18)
C14 0.047(2) 0.045(2) 0.049(2) -0.0020(19) 0.0115(18) 0.0103(18)
C15 0.048(2) 0.056(3) 0.043(2) -0.0066(19) 0.0156(17) 0.004(2)
C16 0.056(2) 0.069(3) 0.042(2) -0.013(2) 0.0209(19) -0.016(2)
C17 0.0391(19) 0.049(2) 0.043(2) -0.0031(18) 0.0174(16) -0.0031(17)
C18 0.231(12) 0.102(6) 0.099(6) 0.029(5) 0.048(7) 0.035(7)

loop_
_atom_type_symbol
_atom_type_description
_atom_type_scat_dispersion_real
_atom_type_scat_dispersion_imag
_atom_type_scat_source
C C 0.0033 0.0016 'International Tables Vol C Tables 4.2.6.8 and 6.1.1.4'
H H 0.0000 0.0000 'International Tables Vol C Tables 4.2.6.8 and 6.1.1.4'
N N 0.0061 0.0033 'International Tables Vol C Tables 4.2.6.8 and 6.1.1.4'
O O 0.0106 0.0060 'International Tables Vol C Tables 4.2.6.8 and 6.1.1.4'
S S 0.1246 0.1234 'International Tables Vol C Tables 4.2.6.8 and 6.1.1.4'
Fe Fe 0.3463 0.8444 'International Tables Vol C Tables 4.2.6.8 and 6.1.1.4'

loop_
_geom_angle_atom_site_label_1
_geom_angle_atom_site_label_2
_geom_angle_atom_site_label_3
_geom_angle
N9 Fe1 N13 178.86(12)
N9 Fe1 N5 88.88(10)
N13 Fe1 N5 90.07(11)
N9 Fe1 N1 93.26(11)
N13 Fe1 N1 87.21(11)
N5 Fe1 N1 90.50(10)
N9 Fe1 N21 89.11(11)
N13 Fe1 N21 91.96(11)
N5 Fe1 N21 176.66(10)
N1 Fe1 N21 86.95(11)
N9 Fe1 N17 91.53(11)
N13 Fe1 N17 88.04(11)
N5 Fe1 N17 91.21(11)
N1 Fe1 N17 174.95(11)
N21 Fe1 N17 91.51(11)
N25 Fe2 N26 89.57(14)
N25 Fe2 N27 92.61(14)
N26 Fe2 N27 94.97(14)
N25 Fe2 N10 178.10(13)
N26 Fe2 N10 92.30(13)
N27 Fe2 N10 87.57(12)
N25 Fe2 N2 87.64(12)
N26 Fe2 N2 172.33(12)
N27 Fe2 N2 92.29(12)
N10 Fe2 N2 90.47(11)
N25 Fe2 N6 92.76(13)
N26 Fe2 N6 86.17(12)
N27 Fe2 N6 174.52(12)
N10 Fe2 N6 87.03(10)
N2 Fe2 N6 86.83(11)
N28 Fe3 O1 92.54(15)
N28 Fe3 N29 95.02(16)
O1 Fe3 N29 88.74(13)
N28 Fe3 N22 89.38(14)
O1 Fe3 N22 176.65(13)
N29 Fe3 N22 88.37(13)
N28 Fe3 N18 87.63(14)
O1 Fe3 N18 93.82(12)
N29 Fe3 N18 176.24(13)
N22 Fe3 N18 89.00(11)
N28 Fe3 N14 174.53(15)
O1 Fe3 N14 86.17(12)
N29 Fe3 N14 90.28(14)
N22 Fe3 N14 92.16(11)
N18 Fe3 N14 87.15(11)
C1 N1 N2 106.9(3)
C1 N1 Fe1 127.0(2)
N2 N1 Fe1 126.0(2)
C2 N2 N1 107.0(3)
C2 N2 Fe2 127.6(2)
N1 N2 Fe2 125.3(2)
C1 N3 C2 106.0(3)
C1 N3 N4 123.7(3)
C2 N3 N4 130.1(3)
N3 N4 H4B 112.5
N3 N4 H4C 110.7
H4B N4 H4C 110.7
C3 N5 N6 107.0(3)
C3 N5 Fe1 131.0(2)
N6 N5 Fe1 122.0(2)
C4 N6 N5 106.4(3)
C4 N6 Fe2 124.8(2)
N5 N6 Fe2 127.97(19)
C3 N7 C4 105.8(3)
C3 N7 N8 129.9(3)
C4 N7 N8 124.3(3)
N7 N8 H8A 105.7
N7 N8 H8B 106.6
H8A N8 H8B 109.1
C5 N9 N10 107.2(3)
C5 N9 Fe1 129.5(2)
N10 N9 Fe1 123.3(2)
C6 N10 N9 106.4(3)
C6 N10 Fe2 125.0(2)
N9 N10 Fe2 128.5(2)
C5 N11 C6 105.3(3)
C5 N11 N12 124.7(3)
C6 N11 N12 129.9(3)
N11 N12 H12B 109.2
N11 N12 H12C 112.6
H12B N12 H12C 108.9
C7 N13 N14 107.7(3)
C7 N13 Fe1 125.4(2)
N14 N13 Fe1 126.9(2)
C8 N14 N13 106.5(3)
C8 N14 Fe3 129.8(3)
N13 N14 Fe3 123.6(2)
C7 N15 C8 106.0(3)
C7 N15 N16 124.8(3)
C8 N15 N16 129.2(3)
N15 N16 H16A 106.0
N15 N16 H16B 107.9
H16A N16 H16B 106.2
C9 N17 N18 107.2(3)
C9 N17 Fe1 129.3(2)
N18 N17 Fe1 123.3(2)
C10 N18 N17 106.9(3)
C10 N18 Fe3 126.5(2)
N17 N18 Fe3 126.6(2)
C9 N19 C10 105.9(3)
C9 N19 N20 124.6(3)
C10 N19 N20 129.5(3)
N19 N20 H20A 116.9
N19 N20 H20B 113.6
H20A N20 H20B 108.0
C11 N21 N22 106.7(3)
C11 N21 Fe1 129.1(2)
N22 N21 Fe1 124.1(2)
C12 N22 N21 107.3(3)
C12 N22 Fe3 125.7(2)
N21 N22 Fe3 126.6(2)
C11 N23 C12 105.8(3)
C11 N23 N24 130.3(3)
C12 N23 N24 123.9(3)
N23 N24 H24A 104.6
N23 N24 H24B 107.0
H24A N24 H24B 100.5
C13 N25 Fe2 175.2(4)
C14 N26 Fe2 155.1(3)
C15 N27 Fe2 170.5(4)
C16 N28 Fe3 172.5(4)
C17 N29 Fe3 154.5(4)
Fe3 O1 H1A 122.6
Fe3 O1 H1B 125.6
H1A O1 H1B 110.5
N1 C1 N3 110.0(3)
N1 C1 H1 125.0
N3 C1 H1 125.0
N2 C2 N3 110.1(3)
N2 C2 H2 125.0
N3 C2 H2 125.0
N5 C3 N7 110.0(3)
N5 C3 H3 125.0
N7 C3 H3 125.0
N6 C4 N7 110.7(3)
N6 C4 H4 124.6
N7 C4 H4 124.6
N9 C5 N11 110.6(3)
N9 C5 H5 124.7
N11 C5 H5 124.7
N10 C6 N11 110.5(3)
N10 C6 H6 124.7
N11 C6 H6 124.7
N13 C7 N15 109.4(3)
N13 C7 H7 125.3
N15 C7 H7 125.3
N14 C8 N15 110.4(3)
N14 C8 H8 124.8
N15 C8 H8 124.8
N17 C9 N19 110.1(3)
N17 C9 H9 125.0
N19 C9 H9 125.0
N18 C10 N19 109.9(3)
N18 C10 H10 125.1
N19 C10 H10 125.1
N21 C11 N23 110.0(3)
N21 C11 H11 125.0
N23 C11 H11 125.0
N22 C12 N23 110.2(3)
N22 C12 H12 124.9
N23 C12 H12 124.9
N25 C13 S1 178.0(4)
N26 C14 S2 178.2(4)
N27 C15 S3 177.9(4)
N28 C16 S4 177.7(5)
N29 C17 S5 178.2(4)
N30 C18 S6 169.9(8)

loop_
_geom_bond_atom_site_label_1
_geom_bond_atom_site_label_2
_geom_bond_distance
Fe1 N9 2.147(3)
Fe1 N13 2.166(3)
Fe1 N5 2.172(3)
Fe1 N1 2.173(3)
Fe1 N21 2.193(3)
Fe1 N17 2.198(3)
Fe2 N25 2.110(3)
Fe2 N26 2.120(3)
Fe2 N27 2.128(3)
Fe2 N10 2.176(3)
Fe2 N2 2.176(3)
Fe2 N6 2.233(3)
Fe3 N28 2.107(4)
Fe3 O1 2.123(3)
Fe3 N29 2.130(4)
Fe3 N22 2.176(3)
Fe3 N18 2.219(3)
Fe3 N14 2.221(3)
N1 C1 1.303(5)
N1 N2 1.382(4)
N2 C2 1.298(5)
N3 C1 1.341(4)
N3 C2 1.342(5)
N3 N4 1.405(4)
N4 H4B 0.9159
N4 H4C 0.9066
N5 C3 1.309(4)
N5 N6 1.386(3)
N6 C4 1.302(4)
N7 C3 1.339(4)
N7 C4 1.340(5)
N7 N8 1.410(4)
N8 H8A 0.8768
N8 H8B 0.8493
N9 C5 1.297(4)
N9 N10 1.381(4)
N10 C6 1.299(5)
N11 C5 1.334(5)
N11 C6 1.346(5)
N11 N12 1.392(4)
N12 H12B 0.9032
N12 H12C 0.9131
N13 C7 1.302(5)
N13 N14 1.378(4)
N14 C8 1.296(5)
N15 C7 1.340(5)
N15 C8 1.342(5)
N15 N16 1.408(4)
N16 H16A 0.9065
N16 H16B 0.9107
N17 C9 1.299(5)
N17 N18 1.382(4)
N18 C10 1.301(5)
N19 C9 1.339(4)
N19 C10 1.349(5)
N19 N20 1.400(4)
N20 H20A 0.8683
N20 H20B 0.8616
N21 C11 1.310(4)
N21 N22 1.377(4)
N22 C12 1.298(5)
N23 C11 1.340(4)
N23 C12 1.343(5)
N23 N24 1.411(4)
N24 H24A 0.9004
N24 H24B 0.8714
N25 C13 1.141(5)
N26 C14 1.139(5)
N27 C15 1.142(5)
N28 C16 1.140(6)
N29 C17 1.152(5)
N30 C18 1.354(14)
S1 C13 1.619(4)
S2 C14 1.633(5)
S3 C15 1.630(4)
S4 C16 1.630(5)
S5 C17 1.610(4)
S6 C18 1.706(13)
O1 H1A 0.8610
O1 H1B 0.8540
C1 H1 0.9300
C2 H2 0.9300
C3 H3 0.9300
C4 H4 0.9300
C5 H5 0.9300
C6 H6 0.9300
C7 H7 0.9300
C8 H8 0.9300
C9 H9 0.9300
C10 H10 0.9300
C11 H11 0.9300
C12 H12 0.9300
